data_2003566
loop_
_publ_author_name
'Kariuki, B. M.'
'Jones, W.'

_publ_section_title
;
 Five Salts of Berberine
;
_journal_issue 6
_journal_name_full 'Acta Crystallographica Section C'
_journal_page_first 1234
_journal_page_last 1240
_journal_paper_doi 10.1107/S010827019401259X
_journal_volume 51
_journal_year 1995
_chemical_formula_moiety 'C20 H18 N O4 1+, I 1-'
_chemical_formula_sum 'C20 H18 I N O4'
_chemical_formula_weight 463.25
_chemical_name_common 'Berberine Iodide'
_space_group_IT_number 14
_symmetry_cell_setting monoclinic
_symmetry_space_group_name_Hall '-P 2yn'
_symmetry_space_group_name_H-M 'P 1 21/n 1'
_audit_creation_method SHELXL
_cell_angle_alpha 90.00
_cell_angle_beta 99.126(10)
_cell_angle_gamma 90.00
_cell_formula_units_Z 4
_cell_length_a 7.0814(10)
_cell_length_b 15.917(2)
_cell_length_c 16.154(2)
_cell_measurement_reflns_used 25
_cell_measurement_temperature 293(2)
_cell_measurement_theta_max 15
_cell_measurement_theta_min 7
_cell_volume 1797.7(4)
_computing_cell_refinement 'CAD4 Software'
_computing_data_collection 'CAD4 Software (Enraf Nonius, 1989)'
_computing_molecular_graphics 'DTMM (Crabbe & Appleyard, 1991)'
_computing_publication_material SHELXL-92
_computing_structure_refinement 'SHELXL-92 (Sheldrick, 1992)'
_computing_structure_solution 'SHELXS-86 (Sheldrick, 1985)'
_diffrn_ambient_temperature 293(2)
_diffrn_measurement_device 'Enraf Nonius CAD4'
_diffrn_measurement_method '2\q/\w scans'
_diffrn_radiation_monochromator graphite
_diffrn_radiation_source 'sealed tube'
_diffrn_radiation_type MoK\a
_diffrn_radiation_wavelength 0.71069
_diffrn_reflns_av_R_equivalents 0.0487
_diffrn_reflns_av_sigmaI/netI 2.4626
_diffrn_reflns_limit_h_max 9
_diffrn_reflns_limit_h_min -9
_diffrn_reflns_limit_k_max 20
_diffrn_reflns_limit_k_min 0
_diffrn_reflns_limit_l_max 19
_diffrn_reflns_limit_l_min 0
_diffrn_reflns_number 4009
_diffrn_reflns_theta_max 27.47
_diffrn_reflns_theta_min 1.81
_diffrn_standards_decay_% 0
_diffrn_standards_interval_count 100
_diffrn_standards_interval_time 60
_diffrn_standards_number 3
_exptl_absorpt_coefficient_mu 1.807
_exptl_absorpt_correction_type none
_exptl_crystal_colour Orange
_exptl_crystal_density_diffrn 1.712
_exptl_crystal_description Needles
_exptl_crystal_F_000 920
_exptl_crystal_size_max 0.2
_exptl_crystal_size_mid 0.1
_exptl_crystal_size_min 0.1
_refine_diff_density_max 0.510
_refine_diff_density_min -0.598
_refine_ls_extinction_method none
_refine_ls_goodness_of_fit_all 0.750
_refine_ls_goodness_of_fit_obs 1.277
_refine_ls_matrix_type full
_refine_ls_number_parameters 147
_refine_ls_number_reflns 3870
_refine_ls_number_restraints 0
_refine_ls_restrained_S_all 0.817
_refine_ls_restrained_S_obs 1.277
_refine_ls_R_factor_all 0.2655
_refine_ls_R_factor_obs 0.0666
_refine_ls_shift/esd_max 0.002
_refine_ls_shift/esd_mean 0.000
_refine_ls_structure_factor_coef Fsqd
_refine_ls_weighting_scheme
;calc w = 1/[\s^2^(F~o~^2^)+(0.0342P)^2^+0.0000P] where
P = (F~o~^2^+2F~c~^2^)/3
;
_refine_ls_wR_factor_all 0.1288
_refine_ls_wR_factor_obs 0.1000
_reflns_number_observed 1055
_reflns_number_total 3871
_reflns_observed_criterion >2sigma(I)
_cod_data_source_file hu1131.cif
_cod_data_source_block IV
_cod_depositor_comments
;
The following automatic conversions were performed:
'_exptl_absorpt_correction_type' value 'None' changed to 'none' according
to '/home/saulius/struct/CIF-dictionaries/cif_core.dic' dictionary named
'cif_core.dic' version 2.4.1 from 2010-06-29.

Automatic conversion script
Id: cif_fix_enum 1527 2010-12-29 10:47:43Z saulius 

The following automatic conversions were performed:

'_symmetry_cell_setting' value 'Monoclinic' changed to 'monoclinic'
according to /home/saulius/struct/CIF-dictionaries/cif_core.dic
dictionary named 'cif_core.dic' version 2.4.1 from
2010-06-29.

'_exptl_absorpt_correction_type' value 'None' changed to
'none' according to
/home/saulius/struct/CIF-dictionaries/cif_core.dic dictionary named
'cif_core.dic' version 2.4.1 from 2010-06-29.

Automatic conversion script
Id: cif_fix_values 1715 2011-07-08 13:25:40Z adriana 
;
_cod_original_cell_volume 1797.8(4)
_cod_original_sg_symbol_H-M 'P 21/n'
_cod_database_code 2003566

loop_
_symmetry_equiv_pos_as_xyz
'x, y, z'
'x+1/2, -y+1/2, z+1/2'
'-x, -y, -z'
'-x-1/2, y-1/2, -z-1/2'

loop_
_atom_site_aniso_label
_atom_site_aniso_U_11
_atom_site_aniso_U_12
_atom_site_aniso_U_13
_atom_site_aniso_U_22
_atom_site_aniso_U_23
_atom_site_aniso_U_33
I1 0.0593(4) -0.0049(7) 0.0057(3) 0.0549(4) 0.0049(6) 0.0456(4)
O1 0.066(5) -0.001(4) -0.004(4) 0.045(5) -0.014(4) 0.035(4)
O2 0.065(5) 0.000(4) 0.001(4) 0.032(4) 0.001(3) 0.047(4)
O3 0.044(4) -0.001(4) 0.003(4) 0.040(4) -0.011(3) 0.037(4)
O4 0.075(6) 0.007(4) 0.012(4) 0.030(4) -0.003(4) 0.059(5)
C1 0.067(9) -0.005(7) 0.013(6) 0.050(8) 0.021(6) 0.058(8)
C19 0.053(8) -0.003(7) 0.010(7) 0.052(7) 0.011(7) 0.080(8)
C20 0.077(9) -0.008(8) 0.002(7) 0.066(8) -0.009(6) 0.051(7)

loop_
_atom_site_label
_atom_site_occupancy
_atom_site_fract_x
_atom_site_fract_y
_atom_site_fract_z
_atom_site_U_iso_or_equiv
_atom_site_thermal_displace_type
_atom_site_calc_flag
_atom_site_refinement_flags
_atom_site_type_symbol
I1 1 0.16270(11) 0.03786(5) 0.74750(4) 0.0535(2) Uani d . I
O1 1 0.4215(9) 0.8179(4) 0.5959(4) 0.050(2) Uani d . O
O2 1 0.3304(9) 0.9033(4) 0.4803(4) 0.049(2) Uani d . O
O3 1 0.1178(9) 0.2718(4) 0.3119(4) 0.041(2) Uani d . O
O4 1 0.1357(10) 0.1624(4) 0.4417(4) 0.055(2) Uani d . O
C1 1 0.3917(15) 0.9022(6) 0.5718(6) 0.058(3) Uani d . C
H11 1 0.5090(15) 0.9340(6) 0.5867(6) 0.069 Uiso calc R H
H12 1 0.2940(15) 0.9270(6) 0.5999(6) 0.069 Uiso calc R H
C2 1 0.2947(13) 0.8199(6) 0.4607(6) 0.036(2) Uiso d . C
C3 1 0.3526(13) 0.7701(6) 0.5274(6) 0.038(3) Uiso d . C
N1 1 0.1990(8) 0.5233(4) 0.3577(4) 0.025(2) Uiso d . N
C4 1 0.2229(13) 0.7891(6) 0.3830(6) 0.043(3) Uiso d . C
H41 1 0.1889(13) 0.8243(6) 0.3371(6) 0.051 Uiso calc R H
C5 1 0.2031(13) 0.7013(6) 0.3761(6) 0.035(2) Uiso d . C
C6 1 0.3334(12) 0.6852(5) 0.5221(5) 0.034(2) Uiso d . C
H61 1 0.3683(12) 0.6517(5) 0.5692(5) 0.041 Uiso calc R H
C7 1 0.2601(13) 0.6489(5) 0.4446(6) 0.029(2) Uiso d . C
C8 1 0.2395(11) 0.5578(5) 0.4370(5) 0.022(2) Uiso d . C
C9 1 0.2011(14) 0.5795(5) 0.2832(5) 0.044(3) Uiso d . C
H91 1 0.3322(14) 0.5888(5) 0.2750(5) 0.053 Uiso calc R H
H92 1 0.1339(14) 0.5522(5) 0.2334(5) 0.053 Uiso calc R H
C10 1 0.1079(13) 0.6623(5) 0.2952(5) 0.035(3) Uiso d . C
H101 1 -0.0272(13) 0.6540(5) 0.2969(5) 0.042 Uiso calc R H
H102 1 0.1200(13) 0.6994(5) 0.2487(5) 0.042 Uiso calc R H
C11 1 0.1707(11) 0.4425(5) 0.3435(5) 0.030(2) Uiso d . C
H111 1 0.1451(11) 0.4235(5) 0.2884(5) 0.036 Uiso calc R H
C12 1 0.1781(12) 0.3847(5) 0.4087(5) 0.023(2) Uiso d . C
C13 1 0.2499(13) 0.5032(5) 0.5030(6) 0.033(3) Uiso d . C
H131 1 0.2739(13) 0.5244(5) 0.5573(6) 0.040 Uiso calc R H
C14 1 0.2257(13) 0.4170(6) 0.4917(6) 0.028(3) Uiso d . C
C15 1 0.2374(12) 0.3574(6) 0.5582(6) 0.037(3) Uiso d . C
H151 1 0.2663(12) 0.3759(6) 0.6134(6) 0.045 Uiso calc R H
C16 1 0.2077(13) 0.2749(6) 0.5430(6) 0.039(3) Uiso d . C
H161 1 0.2182(13) 0.2377(6) 0.5878(6) 0.047 Uiso calc R H
C17 1 0.1611(13) 0.2436(6) 0.4609(5) 0.035(2) Uiso d . C
C18 1 0.1510(12) 0.2981(5) 0.3929(5) 0.029(2) Uiso d . C
C19 1 0.1661(14) 0.1002(6) 0.5081(6) 0.062(3) Uani d . C
H191 1 0.1424(14) 0.0451(6) 0.4845(6) 0.034(14) Uiso calc R H
H192 1 0.0803(14) 0.1108(6) 0.5473(6) 0.034(14) Uiso calc R H
H193 1 0.2957(14) 0.1035(6) 0.5364(6) 0.034(14) Uiso calc R H
C20 1 -0.0658(16) 0.2331(7) 0.2838(6) 0.066(3) Uani d . C
H201 1 -0.0742(16) 0.2170(7) 0.2261(6) 0.087(23) Uiso calc R H
H202 1 -0.1659(16) 0.2724(7) 0.2894(6) 0.087(23) Uiso calc R H
H203 1 -0.0794(16) 0.1843(7) 0.3172(6) 0.087(23) Uiso calc R H

loop_
_atom_type_symbol
_atom_type_description
_atom_type_scat_source
_atom_type_scat_dispersion_real
_atom_type_scat_dispersion_imag
C C 'International Tables Vol C Tables 4.2.6.8 and 6.1.1.4' 0.0033 0.001
H H 'International Tables Vol C Tables 4.2.6.8 and 6.1.1.4' 0.0000 0.000
N N 'International Tables Vol C Tables 4.2.6.8 and 6.1.1.4' 0.0061 0.003
O O 'International Tables Vol C Tables 4.2.6.8 and 6.1.1.4' 0.0106 0.006
I I 'International Tables Vol C Tables 4.2.6.8 and 6.1.1.4' -0.4742 1.81

loop_
_geom_angle_atom_site_label_1
_geom_angle_atom_site_label_2
_geom_angle_atom_site_label_3
_geom_angle
C3 O1 C1 106.8(7)
C2 O2 C1 103.5(7)
C18 O3 C20 116.4(7)
C17 O4 C19 119.4(7)
O1 C1 O2 107.2(7)
C3 C2 C4 122.9(9)
C3 C2 O2 111.2(8)
C4 C2 O2 125.7(8)
C2 C3 C6 121.3(9)
C2 C3 O1 110.1(8)
C6 C3 O1 128.5(9)
C11 N1 C8 123.6(7)
C11 N1 C9 117.5(6)
C8 N1 C9 118.7(7)
C2 C4 C5 116.5(9)
C7 C5 C4 121.2(9)
C7 C5 C10 118.5(8)
C4 C5 C10 120.2(8)
C3 C6 C7 119.0(9)
C5 C7 C6 118.9(8)
C5 C7 C8 121.0(8)
C6 C7 C8 120.1(8)
C13 C8 N1 116.6(7)
C13 C8 C7 125.0(7)
N1 C8 C7 118.4(7)
C10 C9 N1 111.1(7)
C9 C10 C5 109.1(7)
N1 C11 C12 121.8(8)
C11 C12 C18 121.5(8)
C11 C12 C14 116.6(8)
C18 C12 C14 121.9(8)
C8 C13 C14 122.3(9)
C13 C14 C15 124.5(9)
C13 C14 C12 119.0(9)
C15 C14 C12 116.5(8)
C16 C15 C14 121.5(9)
C15 C16 C17 121.7(9)
O4 C17 C18 115.6(8)
O4 C17 C16 124.4(8)
C18 C17 C16 119.9(9)
O3 C18 C17 123.2(8)
O3 C18 C12 118.2(8)
C17 C18 C12 118.6(8)

loop_
_geom_bond_atom_site_label_1
_geom_bond_atom_site_label_2
_geom_bond_distance
O1 C3 1.367(10)
O1 C1 1.404(11)
O2 C2 1.377(10)
O2 C1 1.475(10)
O3 C18 1.358(10)
O3 C20 1.445(11)
O4 C17 1.335(10)
O4 C19 1.450(10)
C1 H11 0.97
C1 H12 0.97
C2 C3 1.348(11)
C2 C4 1.369(12)
C3 C6 1.360(12)
N1 C11 1.317(10)
N1 C8 1.382(9)
N1 C9 1.501(10)
C4 C5 1.407(12)
C4 H41 0.93
C5 C7 1.393(11)
C5 C10 1.506(11)
C6 C7 1.402(11)
C6 H61 0.93
C7 C8 1.461(11)
C8 C13 1.369(10)
C9 C10 1.501(11)
C9 H91 0.97
C9 H92 0.97
C10 H101 0.97
C10 H102 0.97
C11 C12 1.394(10)
C11 H111 0.93
C12 C18 1.409(11)
C12 C14 1.426(11)
C13 C14 1.391(10)
C13 H131 0.93
C14 C15 1.426(12)
C15 C16 1.346(12)
C15 H151 0.93
C16 C17 1.406(11)
C16 H161 0.93
C17 C18 1.392(11)
C19 H191 0.96
C19 H192 0.96
C19 H193 0.96
C20 H201 0.96
C20 H202 0.96
C20 H203 0.96

loop_
_cod_related_entry_id
_cod_related_entry_database
_cod_related_entry_code
1 ChemSpider 65288
